data_1525642
loop_
_publ_author_name
'Belik, A.A.'
'Dmitrienko, L.O.'
'Grechkin, S.V.'
'Morozov, V.A.'
'Khasanov, S.S.'
'Lazoryak, B.I.'

_publ_section_title
;
 Crystal structures of double vanadates Ca9 R (V O4)7. IV. R= Er, Tm, Yb
 and Lu
;
_journal_name_full Kristallografiya
_journal_page_first 976
_journal_page_last 981
_journal_volume 45
_journal_year 2000
_chemical_formula_sum 'Ca9 Er O28 V7'
_chemical_name_systematic 'Ca9 Er (V O4)7'
_space_group_IT_number 161
_symmetry_space_group_name_Hall 'R 3 -2"c'
_symmetry_space_group_name_H-M 'R 3 c :H'
_cell_angle_alpha 90
_cell_angle_beta 90
_cell_angle_gamma 120
_cell_formula_units_Z 6
_cell_length_a 10.8554
_cell_length_b 10.8554
_cell_length_c 37.967
_cell_volume 3874.615
_citation_journal_id_ASTM KRISAJ
_cod_data_source_file Belik_KRISAJ_2000_192.cif
_cod_data_source_block Ca9Er1O28V7
_cod_original_formula_sum 'Ca9 Er1 O28 V7'
_cod_database_code 1525642

loop_
_symmetry_equiv_pos_as_xyz
x,y,z
-y,x-y,z
-x+y,-x,z
-y,-x,z+1/2
x,x-y,z+1/2
-x+y,y,z+1/2
x+2/3,y+1/3,z+1/3
-y+2/3,x-y+1/3,z+1/3
-x+y+2/3,-x+1/3,z+1/3
-y+2/3,-x+1/3,z+5/6
x+2/3,x-y+1/3,z+5/6
-x+y+2/3,y+1/3,z+5/6
x+1/3,y+2/3,z+2/3
-y+1/3,x-y+2/3,z+2/3
-x+y+1/3,-x+2/3,z+2/3
-y+1/3,-x+2/3,z+7/6
x+1/3,x-y+2/3,z+7/6
-x+y+1/3,y+2/3,z+7/6

loop_
_atom_site_label
_atom_site_type_symbol
_atom_site_fract_x
_atom_site_fract_y
_atom_site_fract_z
_atom_site_occupancy
_atom_site_U_iso_or_equiv
O3 O-2 0.6973 0.8979 0.1781 1 0.0
Ca4 Ca+2 0 0 0 0.799 0.0
O9 O-2 0.8315 0.926 0.0464 1 0.0
O1 O-2 0 0 0.3155 1 0.0
O8 O-2 0.567 0.675 0.0505 1 0.0
Er3 Er+3 0 0 0 0.201 0.0
V2 V+5 0.6836 0.8575 0.1338 1 0.0
V3 V+5 0.655 0.8472 0.0321 1 0.0
Ca3 Ca+2 0.1251 0.2692 0.3244 1 0.0
O7 O-2 0.5896 0.9551 0.0448 1 0.0
O6 O-2 0.5009 0.7502 0.125 1 0.0
Er1 Er+3 0.7253 0.8612 0.4307 0.13 0.0
O10 O-2 0.6337 0.8244 0.9887 1 0.0
O5 O-2 0.7208 0.0154 0.1115 1 0.0
O2 O-2 0.0107 0.8543 0.2582 1 0.0
Ca2 Ca+2 0.6134 0.8235 0.2338 0.87 0.0
V1 V+5 0 0 0.2669 1 0.0
Ca1 Ca+2 0.7253 0.8612 0.4307 0.87 0.0
O4 O-2 0.76 0.765 0.1214 1 0.0
Er2 Er+3 0.6134 0.8235 0.2338 0.13 0.0
